data_2203659
loop_
_publ_author_name
'Philip J. Cox'
'Geraldine Hickey'

_publ_section_title
;
 (2-Methylphenoxy)acetic acid
;
_journal_issue 5
_journal_name_full 'Acta Crystallographica Section E'
_journal_page_first o771
_journal_page_last o773
_journal_paper_doi 10.1107/S1600536804007883
_journal_volume 60
_journal_year 2004
_chemical_formula_iupac 'C9 H10 O3'
_chemical_formula_moiety 'C9 H10 O3'
_chemical_formula_sum 'C9 H10 O3'
_chemical_formula_weight 166.17
_chemical_name_common '(o-Tolyloxy)acetic acid'
_chemical_name_systematic
;
(2-Methylphenoxy)acetic acid
;
_space_group_IT_number 14
_symmetry_cell_setting monoclinic
_symmetry_space_group_name_Hall '-P 2ybc'
_symmetry_space_group_name_H-M 'P 1 21/c 1'
_atom_sites_solution_hydrogens geom
_atom_sites_solution_primary direct
_atom_sites_solution_secondary difmap
_audit_creation_method SHELXL-97
_cell_angle_alpha 90.00
_cell_angle_beta 108.235(5)
_cell_angle_gamma 90.00
_cell_formula_units_Z 4
_cell_length_a 5.1062(5)
_cell_length_b 22.352(2)
_cell_length_c 7.4014(9)
_cell_measurement_reflns_used 2909
_cell_measurement_temperature 150(2)
_cell_measurement_theta_max 27.49
_cell_measurement_theta_min 3.04
_cell_volume 802.33(15)
_computing_cell_refinement 'DENZO and COLLECT'
_computing_data_collection
;
DENZO (Otwinowski & Minor, 1997) and COLLECT (Hooft, 1998)
;
_computing_data_reduction 'DENZO and COLLECT'
_computing_molecular_graphics 'PLATON (Spek, 2002)'
_computing_publication_material 'WinGX (Farrugia, 1999)'
_computing_structure_refinement 'SHELXL97 (Sheldrick, 1997)'
_computing_structure_solution 'SIR97 (Altomare et al., 1999)'
_diffrn_ambient_temperature 150(2)
_diffrn_detector_area_resol_mean 9.091
_diffrn_measured_fraction_theta_full 0.707
_diffrn_measured_fraction_theta_max 0.707
_diffrn_measurement_device_type
;
Enraf--Nonius KappaCCD area detector
;
_diffrn_measurement_method '\f and \w'
_diffrn_radiation_monochromator graphite
_diffrn_radiation_source
;
Enraf--Nonius FR591 rotating anode
;
_diffrn_radiation_type MoK\a
_diffrn_radiation_wavelength 0.71073
_diffrn_reflns_av_R_equivalents 0.0552
_diffrn_reflns_av_sigmaI/netI 0.0716
_diffrn_reflns_limit_h_max 5
_diffrn_reflns_limit_h_min -6
_diffrn_reflns_limit_k_max 29
_diffrn_reflns_limit_k_min -28
_diffrn_reflns_limit_l_max 9
_diffrn_reflns_limit_l_min -9
_diffrn_reflns_number 2908
_diffrn_reflns_theta_full 27.49
_diffrn_reflns_theta_max 27.49
_diffrn_reflns_theta_min 3.04
_diffrn_standards_decay_% 0
_diffrn_standards_number 0
_exptl_absorpt_coefficient_mu 0.103
_exptl_absorpt_correction_T_max 0.99
_exptl_absorpt_correction_T_min 0.97
_exptl_absorpt_correction_type multi-scan
_exptl_absorpt_process_details
;
(SORTAV; Blessing, 1995)
;
_exptl_crystal_colour colourless
_exptl_crystal_density_diffrn 1.376
_exptl_crystal_density_method 'not measured'
_exptl_crystal_description plate
_exptl_crystal_F_000 352
_exptl_crystal_size_max 0.40
_exptl_crystal_size_mid 0.24
_exptl_crystal_size_min 0.06
_refine_diff_density_max 0.361
_refine_diff_density_min -0.532
_refine_ls_extinction_coef 0.07(2)
_refine_ls_extinction_expression Fc^*^=kFc[1+0.001xFc^2^\l^3^/sin(2\q)]^-1/4^
_refine_ls_extinction_method SHELXL97
_refine_ls_goodness_of_fit_ref 1.035
_refine_ls_hydrogen_treatment mixed
_refine_ls_matrix_type full
_refine_ls_number_parameters 115
_refine_ls_number_reflns 1304
_refine_ls_number_restraints 0
_refine_ls_restrained_S_all 1.035
_refine_ls_R_factor_all 0.0996
_refine_ls_R_factor_gt 0.0781
_refine_ls_shift/su_max 0.000
_refine_ls_shift/su_mean 0.000
_refine_ls_structure_factor_coef Fsqd
_refine_ls_weighting_details 'calc w = 1/[\s^2^(Fo^2^)+(0.1765P)^2^] where P = (Fo^2^+2Fc^2^)/3'
_refine_ls_weighting_scheme calc
_refine_ls_wR_factor_gt 0.2108
_refine_ls_wR_factor_ref 0.2304
_reflns_number_gt 1006
_reflns_number_total 1304
_reflns_threshold_expression I>2\s(I)
_cod_data_source_file su6091.cif
_cod_data_source_block I
_cod_depositor_comments
;
The following automatic conversions were performed:
'_symmetry_cell_setting' value 'Monoclinic' changed to 'monoclinic'
according to '/home/saulius/struct/CIF-dictionaries/cif_core.dic'
dictionary named 'cif_core.dic' version 2.4.1 from
2010-06-29.

'_exptl_absorpt_correction_type' value 'Multi-scan' changed
to 'multi-scan' according to
'/home/saulius/struct/CIF-dictionaries/cif_core.dic' dictionary named
'cif_core.dic' version 2.4.1 from 2010-06-29.

'_geom_bond_publ_flag'
value 'Y' changed to 'y' according to
'/home/saulius/struct/CIF-dictionaries/cif_core.dic' dictionary named
'cif_core.dic' version 2.4.1 from 2010-06-29 (4
times).

'_geom_bond_publ_flag' value 'N' changed to 'n' according to
'/home/saulius/struct/CIF-dictionaries/cif_core.dic' dictionary named
'cif_core.dic' version 2.4.1 from 2010-06-29 (18
times).

'_geom_angle_publ_flag' value 'Y' changed to 'y' according to
'/home/saulius/struct/CIF-dictionaries/cif_core.dic' dictionary named
'cif_core.dic' version 2.4.1 from 2010-06-29 (5
times).

'_geom_angle_publ_flag' value 'N' changed to 'n' according to
'/home/saulius/struct/CIF-dictionaries/cif_core.dic' dictionary named
'cif_core.dic' version 2.4.1 from 2010-06-29 (30
times).

'_geom_torsion_publ_flag' value 'N' changed to 'n' according to
'/home/saulius/struct/CIF-dictionaries/cif_core.dic' dictionary named
'cif_core.dic' version 2.4.1 from 2010-06-29 (14
times).

'_geom_torsion_publ_flag' value 'Y' changed to 'y' according to
'/home/saulius/struct/CIF-dictionaries/cif_core.dic' dictionary named
'cif_core.dic' version 2.4.1 from 2010-06-29 (2 times).

Automatic conversion script
Id: cif_fix_enum 1527 2010-12-29 10:47:43Z saulius 

The following automatic conversions were performed:

'_symmetry_cell_setting' value 'Monoclinic' changed to 'monoclinic'
according to /home/saulius/struct/CIF-dictionaries/cif_core.dic
dictionary named 'cif_core.dic' version 2.4.1 from
2010-06-29.

'_exptl_absorpt_correction_type' value 'Multi-scan'
changed to 'multi-scan' according to
/home/saulius/struct/CIF-dictionaries/cif_core.dic dictionary named
'cif_core.dic' version 2.4.1 from 2010-06-29.

'_geom_bond_publ_flag'
value 'Y' changed to 'y' according to
/home/saulius/struct/CIF-dictionaries/cif_core.dic dictionary named
'cif_core.dic' version 2.4.1 from 2010-06-29 (4
times).

'_geom_bond_publ_flag' value 'N' changed to 'n' according to
/home/saulius/struct/CIF-dictionaries/cif_core.dic dictionary named
'cif_core.dic' version 2.4.1 from 2010-06-29 (18
times).

'_geom_angle_publ_flag' value 'Y' changed to 'y' according
to /home/saulius/struct/CIF-dictionaries/cif_core.dic dictionary
named 'cif_core.dic' version 2.4.1 from 2010-06-29 (5
times).

'_geom_angle_publ_flag' value 'N' changed to 'n' according
to /home/saulius/struct/CIF-dictionaries/cif_core.dic dictionary
named 'cif_core.dic' version 2.4.1 from 2010-06-29 (30
times).

'_geom_torsion_publ_flag' value 'N' changed to 'n' according
to /home/saulius/struct/CIF-dictionaries/cif_core.dic dictionary
named 'cif_core.dic' version 2.4.1 from 2010-06-29 (14
times).

'_geom_torsion_publ_flag' value 'Y' changed to 'y' according
to /home/saulius/struct/CIF-dictionaries/cif_core.dic dictionary
named 'cif_core.dic' version 2.4.1 from 2010-06-29 (2 times).

Automatic conversion script
Id: cif_fix_values 1715 2011-07-08 13:25:40Z adriana 
;
_cod_original_cell_volume 802.33(14)
_cod_original_sg_symbol_H-M 'P 21/c'
_cod_database_code 2203659
_cod_database_fobs_code 2203659

loop_
_symmetry_equiv_pos_as_xyz
'x, y, z'
'-x, y+1/2, -z+1/2'
'-x, -y, -z'
'x, -y+1/2, z+1/2'

loop_
_atom_site_label
_atom_site_fract_x
_atom_site_fract_y
_atom_site_fract_z
_atom_site_U_iso_or_equiv
_atom_site_adp_type
_atom_site_calc_flag
_atom_site_refinement_flags
_atom_site_occupancy
_atom_site_type_symbol
O1 0.2301(3) 0.09458(8) 0.7120(2) 0.0268(6) Uani d . 1 O
O2 -0.2795(4) -0.00989(9) 0.7344(3) 0.0307(7) Uani d . 1 O
H2 -0.443(7) -0.022(2) 0.645(5) 0.062(12) Uiso d . 1 H
O3 -0.2447(3) 0.04691(8) 0.4924(3) 0.0267(6) Uani d . 1 O
C1 0.4626(5) 0.12234(11) 0.8299(4) 0.0240(7) Uani d . 1 C
C2 0.5808(5) 0.16514(11) 0.7399(4) 0.0256(7) Uani d . 1 C
C3 0.8208(6) 0.19291(12) 0.8493(4) 0.0288(8) Uani d . 1 C
H3 0.9040 0.2221 0.7915 0.035 Uiso calc R 1 H
C4 0.9440(5) 0.17961(12) 1.0406(4) 0.0278(7) Uani d . 1 C
H4 1.1116 0.1984 1.1112 0.033 Uiso calc R 1 H
C5 0.8177(5) 0.13824(12) 1.1272(4) 0.0268(7) Uani d . 1 C
H5 0.8958 0.1296 1.2589 0.032 Uiso calc R 1 H
C6 0.5776(5) 0.10956(11) 1.0210(4) 0.0246(7) Uani d . 1 C
H6 0.4924 0.0811 1.0799 0.030 Uiso calc R 1 H
C7 0.1007(5) 0.05243(11) 0.7989(4) 0.0247(7) Uani d . 1 C
H7A 0.0566 0.0714 0.9067 0.030 Uiso calc R 1 H
H7B 0.2272 0.0185 0.8489 0.030 Uiso calc R 1 H
C8 -0.1568(5) 0.03024(11) 0.6572(4) 0.0236(7) Uani d . 1 C
C9 0.4458(6) 0.18060(13) 0.5338(4) 0.0334(8) Uani d . 1 C
H9A 0.5338 0.2163 0.5017 0.047 Uiso calc R 1 H
H9B 0.2495 0.1886 0.5114 0.047 Uiso calc R 1 H
H9C 0.4662 0.1470 0.4541 0.047 Uiso calc R 1 H

loop_
_atom_site_aniso_label
_atom_site_aniso_U_11
_atom_site_aniso_U_22
_atom_site_aniso_U_33
_atom_site_aniso_U_12
_atom_site_aniso_U_13
_atom_site_aniso_U_23
O1 0.0295(11) 0.0223(10) 0.0275(13) -0.0086(7) 0.0072(9) 0.0024(8)
O2 0.0338(12) 0.0250(10) 0.0308(13) -0.0092(8) 0.0066(10) 0.0048(8)
O3 0.0329(12) 0.0200(9) 0.0258(13) -0.0051(7) 0.0070(10) 0.0006(7)
C1 0.0270(14) 0.0150(12) 0.0297(16) 0.0000(9) 0.0083(12) -0.0019(10)
C2 0.0322(15) 0.0170(12) 0.0280(15) -0.0010(10) 0.0100(12) -0.0004(11)
C3 0.0372(15) 0.0157(12) 0.0344(18) -0.0038(10) 0.0126(13) -0.0005(11)
C4 0.0282(14) 0.0192(13) 0.0331(18) -0.0046(9) 0.0055(13) -0.0062(11)
C5 0.0305(15) 0.0225(14) 0.0257(15) 0.0002(10) 0.0063(12) -0.0035(11)
C6 0.0278(14) 0.0182(12) 0.0274(16) -0.0001(9) 0.0081(12) 0.0002(11)
C7 0.0341(16) 0.0164(12) 0.0261(15) -0.0045(9) 0.0133(13) -0.0001(10)
C8 0.0310(14) 0.0147(12) 0.0268(16) -0.0006(9) 0.0114(13) -0.0005(10)
C9 0.0412(16) 0.0241(14) 0.0319(19) -0.0037(11) 0.0072(14) 0.0070(11)

loop_
_atom_type_symbol
_atom_type_description
_atom_type_scat_dispersion_real
_atom_type_scat_dispersion_imag
_atom_type_scat_source
C C 0.0033 0.0016 'International Tables Vol C Tables 4.2.6.8 and 6.1.1.4'
H H 0.0000 0.0000 'International Tables Vol C Tables 4.2.6.8 and 6.1.1.4'
O O 0.0106 0.0060 'International Tables Vol C Tables 4.2.6.8 and 6.1.1.4'

loop_
_geom_angle_atom_site_label_1
_geom_angle_atom_site_label_2
_geom_angle_atom_site_label_3
_geom_angle
_geom_angle_publ_flag
C1 O1 C7 116.32(19) y
C8 O2 H2 109(2) n
O1 C1 C6 124.1(2) n
O1 C1 C2 114.7(2) y
C6 C1 C2 121.2(2) n
C3 C2 C1 117.4(2) n
C3 C2 C9 122.0(2) n
C1 C2 C9 120.6(2) n
C2 C3 C4 122.4(3) n
C2 C3 H3 118.8 n
C4 C3 H3 118.8 n
C3 C4 C5 118.9(2) n
C3 C4 H4 120.5 n
C5 C4 H4 120.5 n
C6 C5 C4 120.0(3) n
C6 C5 H5 120.0 n
C4 C5 H5 120.0 n
C1 C6 C5 120.1(3) n
C1 C6 H6 120.0 n
C5 C6 H6 120.0 n
O1 C7 C8 109.7(2) n
O1 C7 H7A 109.7 n
C8 C7 H7A 109.7 n
O1 C7 H7B 109.7 n
C8 C7 H7B 109.7 n
H7A C7 H7B 108.2 n
O3 C8 O2 124.4(2) y
O3 C8 C7 124.8(2) y
O2 C8 C7 110.8(2) y
C2 C9 H9A 109.5 n
C2 C9 H9B 109.5 n
H9A C9 H9B 109.5 n
C2 C9 H9C 109.5 n
H9A C9 H9C 109.5 n
H9B C9 H9C 109.5 n

loop_
_geom_bond_atom_site_label_1
_geom_bond_atom_site_label_2
_geom_bond_distance
_geom_bond_publ_flag
O1 C1 1.381(3) y
O1 C7 1.415(3) y
O2 C8 1.322(3) y
O2 H2 0.93(4) n
O3 C8 1.219(3) y
C1 C6 1.381(4) n
C1 C2 1.405(4) n
C2 C3 1.386(4) n
C2 C9 1.504(4) n
C3 C4 1.390(4) n
C3 H3 0.9500 n
C4 C5 1.393(4) n
C4 H4 0.9500 n
C5 C6 1.389(3) n
C5 H5 0.9500 n
C6 H6 0.9500 n
C7 C8 1.487(3) n
C7 H7A 0.9900 n
C7 H7B 0.9900 n
C9 H9A 0.9800 n
C9 H9B 0.9800 n
C9 H9C 0.9800 n

loop_
_geom_hbond_atom_site_label_D
_geom_hbond_atom_site_label_H
_geom_hbond_atom_site_label_A
_geom_hbond_site_symmetry_A
_geom_hbond_distance_DH
_geom_hbond_distance_HA
_geom_hbond_distance_DA
_geom_hbond_angle_DHA
O2 H2 O3 3_456 0.93(4) 1.69(4) 2.618(3) 172(4)
C6 H6 O2 3_557 0.95 2.56 3.505(3) 175
C7 H7A Cg1 1_455 0.99 2.60 3.37 134

loop_
_geom_torsion_atom_site_label_1
_geom_torsion_atom_site_label_2
_geom_torsion_atom_site_label_3
_geom_torsion_atom_site_label_4
_geom_torsion
_geom_torsion_publ_flag
C7 O1 C1 C6 2.6(4) n
C7 O1 C1 C2 -178.2(2) n
O1 C1 C2 C3 -177.6(2) n
C6 C1 C2 C3 1.5(4) n
O1 C1 C2 C9 3.7(4) y
C6 C1 C2 C9 -177.2(2) n
C1 C2 C3 C4 0.2(4) n
C9 C2 C3 C4 178.8(3) n
C2 C3 C4 C5 -2.0(4) n
C3 C4 C5 C6 2.1(4) n
O1 C1 C6 C5 177.7(2) n
C2 C1 C6 C5 -1.4(4) n
C4 C5 C6 C1 -0.5(4) n
C1 O1 C7 C8 175.6(2) y
O1 C7 C8 O3 -1.3(4) n
O1 C7 C8 O2 179.1(2) n

loop_
_cod_related_entry_id
_cod_related_entry_database
_cod_related_entry_code
1 ChemSpider 67226
